data_9013140
loop_
_publ_author_name
'Yang, P.'
'Fun, H.-K.'
'Rahman, I. A.'
'Saleh, M. I.'

_publ_section_title
;Two phase refinements of the structures of a-Si3N4 and B-Si3N4 made from rice
 husk by Rietveld analysis Sample: Beta phase
;
_journal_name_full 'Ceramics International'
_journal_page_first 137
_journal_page_last 142
_journal_paper_doi 10.1016/0272-8842(95)95885-L
_journal_volume 21
_journal_year 1995
_chemical_formula_structural Si3N4
_chemical_formula_sum 'N4 Si3'
_space_group_IT_number 176
_symmetry_space_group_name_Hall '-P 6c'
_symmetry_space_group_name_H-M 'P 63/m'
_cell_angle_alpha 90
_cell_angle_beta 90
_cell_angle_gamma 120
_cell_length_a 7.6093
_cell_length_b 7.6093
_cell_length_c 2.9079
_cell_formula_units_Z 2
_cell_volume 145.814
_database_code_amcsd 0012186
_exptl_crystal_density_diffrn 3.195
_cod_original_formula_sum 'Si3 N4'
_cod_database_code 9013140
_amcsd_formula_title Si3N4

loop_
_space_group_symop_operation_xyz
x,y,z
-x+y,-x,1/2-z
x-y,x,1/2+z
y,-x+y,-z
-y,x-y,z
x,y,1/2-z
-x,-y,1/2+z
x-y,x,-z
-x+y,-x,z
-y,x-y,1/2-z
y,-x+y,1/2+z
-x,-y,-z

loop_
_atom_site_label
_atom_site_fract_x
_atom_site_fract_y
_atom_site_fract_z
_atom_site_U_iso_or_equiv
Si 0.17420 -0.23220 0.25000 0.00646
N1 0.33333 0.66667 0.25000 0.01140
N2 0.32900 0.03900 0.25000 0.02533

loop_
_cod_related_entry_id
_cod_related_entry_database
_cod_related_entry_code
1 AMCSD 0012186
